data_1558931
loop_
_publ_author_name
'Uppu, Sannihith N.'
'Agu, Ogad A.'
'Deere, Curtistine J.'
'Fronczek, Frank R.'

_publ_section_title
;
 <i>N</i>-(4-Ethoxy-2,5-dinitrophenyl)acetamide
;
_journal_coeditor_code HB4359
_journal_issue 8
_journal_name_full IUCrData
_journal_page_first x201121
_journal_paper_doi 10.1107/S2414314620011219
_journal_volume 5
_journal_year 2020
_chemical_formula_iupac 'C10 H11 N3 O6'
_chemical_formula_moiety 'C10 H11 N3 O6'
_chemical_formula_sum 'C10 H11 N3 O6'
_chemical_formula_weight 269.22
_chemical_name_systematic
;
<i>N</i>-(4-Ethoxy-2,5-dinitrophenyl)acetamide
;
_space_group_crystal_system triclinic
_space_group_IT_number 2
_space_group_name_Hall '-P 1'
_space_group_name_H-M_alt 'P -1'
_atom_sites_solution_hydrogens mixed
_atom_sites_solution_primary direct
_audit_creation_method SHELXL-2017/1
_cell_angle_alpha 81.005(2)
_cell_angle_beta 85.099(2)
_cell_angle_gamma 88.700(2)
_cell_formula_units_Z 2
_cell_length_a 6.7463(3)
_cell_length_b 9.0360(4)
_cell_length_c 9.3954(4)
_cell_measurement_reflns_used 9965
_cell_measurement_temperature 90.0(5)
_cell_measurement_theta_max 40.23
_cell_measurement_theta_min 3.03
_cell_volume 563.60(4)
_computing_cell_refinement
;
SAINT (Bruker, 2016)
;
_computing_data_collection
;
APEX3 (Bruker, 2016)
;
_computing_data_reduction
;
SAINT (Bruker, 2016)
;
_computing_molecular_graphics
;
Mercury (Macrae <i>et al.</i>, 2020)
;
_computing_publication_material
;
publCIF (Westrip, 2010)
;
_computing_structure_refinement
;
<i>SHELXL2017/1</i> (Sheldrick, 2015)
;
_computing_structure_solution
;
SHELXS97 (Sheldrick, 2008)
;
_diffrn_ambient_temperature 90.0(5)
_diffrn_measured_fraction_theta_full 0.998
_diffrn_measured_fraction_theta_max 0.993
_diffrn_measurement_device_type 'Bruker Kappa APEXII DUO CCD'
_diffrn_measurement_method '\f and \w scans'
_diffrn_radiation_monochromator 'TRIUMPH curved graphite'
_diffrn_radiation_source 'fine-focus sealed tube'
_diffrn_radiation_type MoK\a
_diffrn_radiation_wavelength 0.71073
_diffrn_reflns_av_R_equivalents 0.0427
_diffrn_reflns_av_unetI/netI 0.0407
_diffrn_reflns_limit_h_max 12
_diffrn_reflns_limit_h_min -11
_diffrn_reflns_limit_k_max 16
_diffrn_reflns_limit_k_min -15
_diffrn_reflns_limit_l_max 15
_diffrn_reflns_limit_l_min -17
_diffrn_reflns_number 29518
_diffrn_reflns_theta_full 25.000
_diffrn_reflns_theta_max 40.373
_diffrn_reflns_theta_min 2.202
_exptl_absorpt_coefficient_mu 0.133
_exptl_absorpt_correction_T_max 0.988
_exptl_absorpt_correction_T_min 0.920
_exptl_absorpt_correction_type multi-scan
_exptl_absorpt_process_details
;
(SADABS; Krause <i>et al.</i>, 2015)
;
_exptl_crystal_colour yellow
_exptl_crystal_density_diffrn 1.586
_exptl_crystal_description needle
_exptl_crystal_F_000 280
_exptl_crystal_size_max 0.300
_exptl_crystal_size_mid 0.100
_exptl_crystal_size_min 0.090
_refine_diff_density_max 0.755
_refine_diff_density_min -0.278
_refine_ls_extinction_method none
_refine_ls_goodness_of_fit_ref 1.041
_refine_ls_hydrogen_treatment mixed
_refine_ls_matrix_type full
_refine_ls_number_parameters 177
_refine_ls_number_reflns 7110
_refine_ls_number_restraints 0
_refine_ls_restrained_S_all 1.041
_refine_ls_R_factor_all 0.0481
_refine_ls_R_factor_gt 0.0375
_refine_ls_shift/su_max 0.001
_refine_ls_shift/su_mean 0.000
_refine_ls_structure_factor_coef Fsqd
_refine_ls_weighting_details 'w=1/[\s^2^(Fo^2^)+(0.0597P)^2^+0.0585P] where P=(Fo^2^+2Fc^2^)/3'
_refine_ls_weighting_scheme calc
_refine_ls_wR_factor_gt 0.1043
_refine_ls_wR_factor_ref 0.1111
_reflns_number_gt 5824
_reflns_number_total 7110
_reflns_threshold_expression 'I > 2\s(I)'
_cod_data_source_file hb4359sup1.cif
_cod_data_source_block I
_cod_database_code 1558931
_shelx_space_group_comment
;
The symmetry employed for this shelxl refinement is uniquely defined
by the following loop, which should always be used as a source of
symmetry information in preference to the above space-group names.
They are only intended as comments.
;
_shelx_estimated_absorpt_t_min 0.961
_shelx_estimated_absorpt_t_max 0.988

loop_
_space_group_symop_operation_xyz
'x, y, z'
'-x, -y, -z'

loop_
_atom_site_type_symbol
_atom_site_label
_atom_site_fract_x
_atom_site_fract_y
_atom_site_fract_z
_atom_site_U_iso_or_equiv
_atom_site_adp_type
_atom_site_calc_flag
_atom_site_occupancy
_atom_site_disorder_assembly
_atom_site_disorder_group
O O1 0.69178(7) 0.25306(4) 0.22213(4) 0.01208(7) Uani d 1 . .
O O2 0.80562(9) 0.79863(5) 0.13502(5) 0.02166(10) Uani d 1 . .
O O3 0.94649(7) 0.84282(5) 0.32212(5) 0.01549(8) Uani d 1 . .
O O4 0.74286(8) 0.55569(5) 0.80156(5) 0.01579(8) Uani d 1 . .
O O5 0.54980(7) 0.15057(5) 0.63040(5) 0.01655(9) Uani d 1 . .
O O6 0.76371(8) 0.07153(5) 0.47211(5) 0.01675(9) Uani d 1 . .
N N1 0.84988(7) 0.76273(5) 0.25917(5) 0.01119(8) Uani d 1 . .
N N2 0.78930(7) 0.69046(5) 0.57358(5) 0.01020(7) Uani d 1 . .
H H2N 0.8235(15) 0.7816(11) 0.5253(10) 0.012 Uiso d 1 . .
N N3 0.66942(7) 0.17087(5) 0.52301(5) 0.01052(7) Uani d 1 . .
C C1 0.72020(8) 0.36104(5) 0.30173(5) 0.00923(8) Uani d 1 . .
C C2 0.76108(8) 0.50980(6) 0.24458(5) 0.00986(8) Uani d 1 . .
H H2A 0.768693 0.540555 0.142853 0.012 Uiso calc 1 . .
C C3 0.79085(8) 0.61374(5) 0.33497(5) 0.00893(8) Uani d 1 . .
C C4 0.77060(7) 0.58036(5) 0.48682(5) 0.00857(8) Uani d 1 . .
C C5 0.72406(7) 0.43112(5) 0.54384(5) 0.00912(8) Uani d 1 . .
H H5A 0.705143 0.401790 0.645627 0.011 Uiso calc 1 . .
C C6 0.70546(7) 0.32621(5) 0.45315(5) 0.00893(8) Uani d 1 . .
C C7 0.71005(9) 0.29652(6) 0.06650(6) 0.01309(9) Uani d 1 . .
H H7A 0.840288 0.344280 0.034497 0.016 Uiso calc 1 . .
H H7B 0.603451 0.368885 0.036447 0.016 Uiso calc 1 . .
C C8 0.69258(11) 0.15636(7) 0.00051(7) 0.01860(11) Uani d 1 . .
H H8A 0.799779 0.086200 0.030043 0.028 Uiso calc 1 . .
H H8B 0.702903 0.181958 -0.105121 0.028 Uiso calc 1 . .
H H8C 0.563670 0.109681 0.033650 0.028 Uiso calc 1 . .
C C9 0.77619(8) 0.67490(6) 0.72252(5) 0.01021(8) Uani d 1 . .
C C10 0.80679(9) 0.81975(6) 0.77720(6) 0.01351(9) Uani d 1 . .
H H10A 0.805013 0.800989 0.882891 0.020 Uiso calc 1 . .
H H10B 0.699950 0.890571 0.748418 0.020 Uiso calc 1 . .
H H10C 0.935357 0.862121 0.735925 0.020 Uiso calc 1 . .

loop_
_atom_site_aniso_label
_atom_site_aniso_U_11
_atom_site_aniso_U_22
_atom_site_aniso_U_33
_atom_site_aniso_U_12
_atom_site_aniso_U_13
_atom_site_aniso_U_23
O1 0.01876(18) 0.00903(15) 0.00891(14) -0.00178(12) -0.00191(12) -0.00211(11)
O2 0.0418(3) 0.01400(18) 0.00889(16) -0.00649(18) -0.00647(17) 0.00250(13)
O3 0.0220(2) 0.01191(16) 0.01286(16) -0.00698(14) -0.00066(14) -0.00239(13)
O4 0.0251(2) 0.01173(16) 0.00957(15) -0.00162(14) -0.00047(14) 0.00104(12)
O5 0.01628(19) 0.01397(17) 0.01650(18) -0.00063(14) 0.00464(14) 0.00348(14)
O6 0.0270(2) 0.00892(16) 0.01395(17) 0.00363(14) 0.00026(15) -0.00213(13)
N1 0.01583(19) 0.00887(16) 0.00837(15) -0.00144(13) 0.00098(13) -0.00063(12)
N2 0.01441(18) 0.00899(16) 0.00720(15) -0.00176(13) -0.00061(13) -0.00115(12)
N3 0.01234(18) 0.00852(16) 0.01048(16) -0.00062(13) -0.00219(13) -0.00006(12)
C1 0.01055(18) 0.00821(17) 0.00896(17) -0.00029(13) -0.00101(13) -0.00125(13)
C2 0.01238(19) 0.00864(17) 0.00846(17) -0.00046(14) -0.00077(14) -0.00106(13)
C3 0.01064(18) 0.00772(16) 0.00810(16) -0.00083(13) -0.00041(13) -0.00031(13)
C4 0.00907(17) 0.00864(17) 0.00797(16) -0.00039(13) -0.00065(13) -0.00115(13)
C5 0.01008(18) 0.00848(17) 0.00854(17) -0.00012(13) -0.00084(13) -0.00044(13)
C6 0.00947(18) 0.00756(17) 0.00939(17) -0.00010(13) -0.00098(13) -0.00012(13)
C7 0.0193(2) 0.01123(19) 0.00900(18) -0.00058(16) -0.00162(16) -0.00213(14)
C8 0.0270(3) 0.0157(2) 0.0145(2) -0.0029(2) -0.0004(2) -0.00697(18)
C9 0.01131(19) 0.01111(18) 0.00811(17) 0.00027(14) -0.00081(13) -0.00121(14)
C10 0.0185(2) 0.0127(2) 0.00990(18) -0.00142(16) -0.00154(16) -0.00304(15)

loop_
_atom_type_symbol
_atom_type_description
_atom_type_scat_dispersion_real
_atom_type_scat_dispersion_imag
_atom_type_scat_source
C C 0.0033 0.0016 'International Tables Vol C Tables 4.2.6.8 and 6.1.1.4'
H H 0.0000 0.0000 'International Tables Vol C Tables 4.2.6.8 and 6.1.1.4'
N N 0.0061 0.0033 'International Tables Vol C Tables 4.2.6.8 and 6.1.1.4'
O O 0.0106 0.0060 'International Tables Vol C Tables 4.2.6.8 and 6.1.1.4'

loop_
_geom_angle_atom_site_label_1
_geom_angle_atom_site_label_2
_geom_angle_atom_site_label_3
_geom_angle_site_symmetry_1
_geom_angle_site_symmetry_3
_geom_angle
_geom_angle_publ_flag
C1 O1 C7 . . 116.70(4) ?
O2 N1 O3 . . 123.54(5) ?
O2 N1 C3 . . 117.91(5) ?
O3 N1 C3 . . 118.51(4) ?
C9 N2 C4 . . 128.40(4) ?
C9 N2 H2N . . 116.4(6) ?
C4 N2 H2N . . 115.0(6) ?
O6 N3 O5 . . 124.77(5) ?
O6 N3 C6 . . 117.66(4) ?
O5 N3 C6 . . 117.55(4) ?
O1 C1 C2 . . 124.44(5) ?
O1 C1 C6 . . 119.56(4) ?
C2 C1 C6 . . 115.99(4) ?
C3 C2 C1 . . 120.59(4) ?
C3 C2 H2A . . 119.7 ?
C1 C2 H2A . . 119.7 ?
C2 C3 C4 . . 123.56(4) ?
C2 C3 N1 . . 114.48(4) ?
C4 C3 N1 . . 121.95(4) ?
N2 C4 C5 . . 122.78(4) ?
N2 C4 C3 . . 121.68(4) ?
C5 C4 C3 . . 115.50(4) ?
C6 C5 C4 . . 120.61(4) ?
C6 C5 H5A . . 119.7 ?
C4 C5 H5A . . 119.7 ?
C5 C6 C1 . . 123.59(4) ?
C5 C6 N3 . . 116.61(4) ?
C1 C6 N3 . . 119.79(4) ?
O1 C7 C8 . . 107.33(4) ?
O1 C7 H7A . . 110.2 ?
C8 C7 H7A . . 110.2 ?
O1 C7 H7B . . 110.2 ?
C8 C7 H7B . . 110.2 ?
H7A C7 H7B . . 108.5 ?
C7 C8 H8A . . 109.5 ?
C7 C8 H8B . . 109.5 ?
H8A C8 H8B . . 109.5 ?
C7 C8 H8C . . 109.5 ?
H8A C8 H8C . . 109.5 ?
H8B C8 H8C . . 109.5 ?
O4 C9 N2 . . 123.41(5) ?
O4 C9 C10 . . 123.63(5) ?
N2 C9 C10 . . 112.96(4) ?
C9 C10 H10A . . 109.5 ?
C9 C10 H10B . . 109.5 ?
H10A C10 H10B . . 109.5 ?
C9 C10 H10C . . 109.5 ?
H10A C10 H10C . . 109.5 ?
H10B C10 H10C . . 109.5 ?

loop_
_geom_bond_atom_site_label_1
_geom_bond_atom_site_label_2
_geom_bond_site_symmetry_2
_geom_bond_distance
_geom_bond_publ_flag
O1 C1 . 1.3451(6) ?
O1 C7 . 1.4489(7) ?
O2 N1 . 1.2214(6) ?
O3 N1 . 1.2327(6) ?
O4 C9 . 1.2225(7) ?
O5 N3 . 1.2299(6) ?
O6 N3 . 1.2228(6) ?
N1 C3 . 1.4677(7) ?
N2 C9 . 1.3798(7) ?
N2 C4 . 1.3953(6) ?
N2 H2N . 0.900(10) ?
N3 C6 . 1.4698(7) ?
C1 C2 . 1.3918(7) ?
C1 C6 . 1.4036(7) ?
C2 C3 . 1.3895(7) ?
C2 H2A . 0.9500 ?
C3 C4 . 1.4068(7) ?
C4 C5 . 1.4031(7) ?
C5 C6 . 1.3845(7) ?
C5 H5A . 0.9500 ?
C7 C8 . 1.5058(8) ?
C7 H7A . 0.9900 ?
C7 H7B . 0.9900 ?
C8 H8A . 0.9800 ?
C8 H8B . 0.9800 ?
C8 H8C . 0.9800 ?
C9 C10 . 1.5035(8) ?
C10 H10A . 0.9800 ?
C10 H10B . 0.9800 ?
C10 H10C . 0.9800 ?

loop_
_geom_hbond_atom_site_label_D
_geom_hbond_atom_site_label_H
_geom_hbond_atom_site_label_A
_geom_hbond_site_symmetry_A
_geom_hbond_distance_DH
_geom_hbond_distance_HA
_geom_hbond_distance_DA
_geom_hbond_angle_DHA
_geom_hbond_publ_flag
N2 H2N O3 . 0.900(10) 2.015(10) 2.6875(6) 130.5(8) yes
N2 H2N O6 1_565 0.900(10) 2.618(10) 3.4308(6) 150.5(8) yes
C5 H5A O4 . 0.95 2.20 2.8386(7) 123 yes
C8 H8A O2 1_545 0.98 2.63 3.3768(9) 133 yes
C10 H10A O2 1_556 0.98 2.37 3.3367(7) 171 yes
C10 H10B O5 1_565 0.98 2.65 3.5677(8) 155 yes

loop_
_geom_torsion_atom_site_label_1
_geom_torsion_atom_site_label_2
_geom_torsion_atom_site_label_3
_geom_torsion_atom_site_label_4
_geom_torsion_site_symmetry_1
_geom_torsion_site_symmetry_2
_geom_torsion_site_symmetry_3
_geom_torsion_site_symmetry_4
_geom_torsion
_geom_torsion_publ_flag
C7 O1 C1 C2 . . . . 1.43(8) ?
C7 O1 C1 C6 . . . . -179.73(5) ?
O1 C1 C2 C3 . . . . -179.20(5) ?
C6 C1 C2 C3 . . . . 1.92(8) ?
C1 C2 C3 C4 . . . . -3.97(8) ?
C1 C2 C3 N1 . . . . 174.85(5) ?
O2 N1 C3 C2 . . . . 23.69(7) ?
O3 N1 C3 C2 . . . . -154.05(5) ?
O2 N1 C3 C4 . . . . -157.47(6) ?
O3 N1 C3 C4 . . . . 24.79(8) ?
C9 N2 C4 C5 . . . . 3.18(9) ?
C9 N2 C4 C3 . . . . -179.04(5) ?
C2 C3 C4 N2 . . . . -175.80(5) ?
N1 C3 C4 N2 . . . . 5.47(8) ?
C2 C3 C4 C5 . . . . 2.13(8) ?
N1 C3 C4 C5 . . . . -176.60(5) ?
N2 C4 C5 C6 . . . . 179.44(5) ?
C3 C4 C5 C6 . . . . 1.54(7) ?
C4 C5 C6 C1 . . . . -3.56(8) ?
C4 C5 C6 N3 . . . . 176.11(5) ?
O1 C1 C6 C5 . . . . -177.20(5) ?
C2 C1 C6 C5 . . . . 1.74(8) ?
O1 C1 C6 N3 . . . . 3.14(7) ?
C2 C1 C6 N3 . . . . -177.92(5) ?
O6 N3 C6 C5 . . . . -136.01(5) ?
O5 N3 C6 C5 . . . . 42.40(7) ?
O6 N3 C6 C1 . . . . 43.67(7) ?
O5 N3 C6 C1 . . . . -137.92(5) ?
C1 O1 C7 C8 . . . . 174.56(5) ?
C4 N2 C9 O4 . . . . -0.69(9) ?
C4 N2 C9 C10 . . . . 179.41(5) ?

_cod_database_fobs_code 1558931
